data_4065421
loop_
_publ_author_name
'Sinenkov, Mikhail'
'Kirillov, Evgeny'
'Roisnel, Thierry'
'Fukin, Georgy'
'Trifonov, Alexander'
'Carpentier, Jean-Fran\,cois'

_publ_section_title
;
 Rare-Earth Complexes with Multidentate Tethered Phenoxy-Amidinate
 Ligands: Synthesis, Structure, and Activity in Ring-Opening
 Polymerization of Lactide
;
_journal_issue 20
_journal_name_full Organometallics
_journal_page_first 5509
_journal_paper_doi 10.1021/om200786u
_journal_volume 30
_journal_year 2011
_chemical_compound_source 'synthesis as described'
_chemical_formula_moiety 'C55 H86 Li2 N2 O5'
_chemical_formula_sum 'C55 H86 Li2 N2 O5'
_chemical_formula_weight 869.14
_chemical_name_systematic
;
 ?
;
_space_group_IT_number 61
_symmetry_cell_setting orthorhombic
_symmetry_Int_Tables_number 61
_symmetry_space_group_name_Hall '-P 2ac 2ab'
_symmetry_space_group_name_H-M 'P b c a'
_atom_sites_solution_hydrogens geom
_atom_sites_solution_primary direct
_atom_sites_solution_secondary difmap
_audit_conform_dict_location ftp://ftp.iucr.org/pub/cif_core.dic
_audit_conform_dict_name cif_core.dic
_audit_conform_dict_version 2.3
_audit_creation_date 2010-12-10T10:18:42-00:00
_audit_creation_method 'WinGX routine CIF_UPDATE'
_cell_angle_alpha 90
_cell_angle_beta 90
_cell_angle_gamma 90
_cell_formula_units_Z 8
_cell_length_a 13.8435(7)
_cell_length_b 18.9577(9)
_cell_length_c 40.020(2)
_cell_measurement_reflns_used 5499
_cell_measurement_temperature 150(2)
_cell_measurement_theta_max 21.91
_cell_measurement_theta_min 2.51
_cell_measurement_wavelength 0.71073
_cell_volume 10502.9(9)
_computing_cell_refinement 'Bruker SMART (Bruker, 2002)'
_computing_data_collection 'Bruker SAINT (Bruker, 2002)'
_computing_data_reduction 'Bruker SAINT (Bruker, 2002)'
_computing_molecular_graphics 'Ortep-3 for Windows (Farrugia, 1997)'
_computing_publication_material
;
           WinGX publication routines (Farrugia, 1999),
           CRYSCAL (T. Roisnel, local program)
;
_computing_structure_refinement 'SHELXL-97 (Sheldrick, 1997)'
_computing_structure_solution 'SIR97 (Altomare et al., 1999))'
_diffrn_ambient_temperature 150(2)
_diffrn_detector 'CCD plate'
_diffrn_measured_fraction_theta_full 0.981
_diffrn_measured_fraction_theta_max 0.981
_diffrn_measurement_device_type 'APEXII, Bruker-AXS'
_diffrn_measurement_method 'CCD rotation images, thin slices'
_diffrn_radiation_monochromator graphite
_diffrn_radiation_probe x-ray
_diffrn_radiation_type MoK\a
_diffrn_radiation_wavelength 0.71073
_diffrn_reflns_av_R_equivalents 0.071
_diffrn_reflns_av_unetI/netI 0.0785
_diffrn_reflns_limit_h_max 16
_diffrn_reflns_limit_h_min -17
_diffrn_reflns_limit_k_max 19
_diffrn_reflns_limit_k_min -24
_diffrn_reflns_limit_l_max 51
_diffrn_reflns_limit_l_min -48
_diffrn_reflns_number 47599
_diffrn_reflns_theta_full 27.48
_diffrn_reflns_theta_max 27.48
_diffrn_reflns_theta_min 2.94
_exptl_absorpt_coefficient_mu 0.068
_exptl_absorpt_correction_T_max 0.976
_exptl_absorpt_correction_T_min 0.832
_exptl_absorpt_correction_type multi-scan
_exptl_absorpt_process_details
;
  [Sheldrick, G.M. (2002). SADABS Bruker AXS Inc., Madison, Wisconsin, USA]
;
_exptl_crystal_colour colourless
_exptl_crystal_density_diffrn 1.099
_exptl_crystal_density_method 'not measured'
_exptl_crystal_description prism
_exptl_crystal_F_000 3808
_exptl_crystal_size_max 0.57
_exptl_crystal_size_mid 0.43
_exptl_crystal_size_min 0.35
_refine_diff_density_max 0.775
_refine_diff_density_min -0.706
_refine_diff_density_rms 0.06
_refine_ls_extinction_method none
_refine_ls_goodness_of_fit_ref 1.043
_refine_ls_hydrogen_treatment constr
_refine_ls_matrix_type full
_refine_ls_number_parameters 540
_refine_ls_number_reflns 11814
_refine_ls_number_restraints 0
_refine_ls_restrained_S_all 1.043
_refine_ls_R_factor_all 0.1657
_refine_ls_R_factor_gt 0.0886
_refine_ls_shift/su_max 0.009
_refine_ls_shift/su_mean 0
_refine_ls_structure_factor_coef Fsqd
_refine_ls_weighting_details 'calc w=1/[\s^2^(Fo^2^)+(0.1093P)^2^+11.0796P] where P=(Fo^2^+2Fc^2^)/3'
_refine_ls_weighting_scheme calc
_refine_ls_wR_factor_gt 0.2188
_refine_ls_wR_factor_ref 0.2657
_reflns_number_gt 6260
_reflns_number_total 11814
_reflns_threshold_expression >2sigma(I)
_cod_data_source_file om200786u_si_001.cif
_cod_data_source_block 2
_cod_database_code 4065421

loop_
_symmetry_equiv_pos_as_xyz
'x, y, z'
'-x+1/2, -y, z+1/2'
'x+1/2, -y+1/2, -z'
'-x, y+1/2, -z+1/2'
'-x, -y, -z'
'x-1/2, y, -z-1/2'
'-x-1/2, y-1/2, z'
'x, -y-1/2, z-1/2'

loop_
_atom_site_label
_atom_site_type_symbol
_atom_site_fract_x
_atom_site_fract_y
_atom_site_fract_z
_atom_site_U_iso_or_equiv
_atom_site_adp_type
_atom_site_occupancy
_atom_site_symmetry_multiplicity
_atom_site_calc_flag
_atom_site_refinement_flags
_atom_site_disorder_assembly
_atom_site_disorder_group
O1 O 0.40833(15) 0.26492(10) 0.35741(5) 0.0287(5) Uani 1 1 d . A .
Li2 Li 0.2932(4) 0.2213(3) 0.36446(14) 0.0350(13) Uani 1 1 d . . .
O3A O 0.20374(18) 0.24523(12) 0.32911(6) 0.0399(6) Uani 0.5 1 d P A 1
C4A C 0.2345(4) 0.2255(2) 0.29602(10) 0.0619(7) Uani 0.5 1 d P A 1
H4A1 H 0.2116 0.1775 0.2905 0.074 Uiso 0.5 1 calc PR A 1
H4A2 H 0.3059 0.2264 0.2944 0.074 Uiso 0.5 1 calc PR A 1
C5A C 0.1910(3) 0.2787(2) 0.27275(11) 0.0619(7) Uani 0.5 1 d P A 1
H5A1 H 0.2402 0.3136 0.2657 0.074 Uiso 0.5 1 calc PR A 1
H5A2 H 0.1649 0.2552 0.2526 0.074 Uiso 0.5 1 calc PR A 1
C6A C 0.1134(8) 0.3135(5) 0.2913(3) 0.0619(7) Uani 0.5 1 d P A 1
H6A1 H 0.1174 0.3652 0.2884 0.074 Uiso 0.5 1 calc PR A 1
H6A2 H 0.0497 0.2973 0.2831 0.074 Uiso 0.5 1 calc PR A 1
C7A C 0.1258(4) 0.2947(2) 0.32630(10) 0.0619(7) Uani 0.5 1 d P A 1
H7A1 H 0.1403 0.3375 0.3396 0.074 Uiso 0.5 1 calc PR A 1
H7A2 H 0.0655 0.2735 0.335 0.074 Uiso 0.5 1 calc PR A 1
O3B O 0.20374(18) 0.24523(12) 0.32911(6) 0.0399(6) Uani 0.5 1 d P A 2
C4B C 0.2345(4) 0.2255(2) 0.29602(10) 0.0619(7) Uani 0.5 1 d P A 2
H4B1 H 0.2116 0.1775 0.2905 0.074 Uiso 0.5 1 calc PR A 2
H4B2 H 0.3059 0.2264 0.2944 0.074 Uiso 0.5 1 calc PR A 2
C5B C 0.1910(3) 0.2787(2) 0.27275(11) 0.0619(7) Uani 0.5 1 d P A 2
H5B1 H 0.1847 0.2599 0.2498 0.074 Uiso 0.5 1 calc PR A 2
H5B2 H 0.2289 0.323 0.2722 0.074 Uiso 0.5 1 calc PR A 2
C6B C 0.0933(8) 0.2893(5) 0.2891(3) 0.0619(7) Uani 0.5 1 d P A 2
H6B1 H 0.0499 0.2487 0.2853 0.074 Uiso 0.5 1 calc PR A 2
H6B2 H 0.0616 0.3332 0.2813 0.074 Uiso 0.5 1 calc PR A 2
C7B C 0.1258(4) 0.2947(2) 0.32630(10) 0.0619(7) Uani 0.5 1 d P A 2
H7B1 H 0.1478 0.3431 0.3317 0.074 Uiso 0.5 1 calc PR A 2
H7B2 H 0.0722 0.2819 0.3415 0.074 Uiso 0.5 1 calc PR A 2
Li8 Li 0.4109(4) 0.2422(3) 0.40431(14) 0.0353(13) Uani 1 1 d . A .
O9A O 0.51082(19) 0.28442(13) 0.43113(6) 0.0457(6) Uani 0.5 1 d P A 1
C10A C 0.5087(4) 0.3458(3) 0.45196(13) 0.0772(8) Uani 0.5 1 d P A 1
H10A H 0.4493 0.3464 0.4657 0.093 Uiso 0.5 1 calc PR A 1
H10B H 0.5104 0.3892 0.4382 0.093 Uiso 0.5 1 calc PR A 1
C11A C 0.5957(9) 0.3415(7) 0.4736(3) 0.0772(8) Uani 0.5 1 d P A 1
H11A H 0.586 0.3092 0.4927 0.093 Uiso 0.5 1 calc PR A 1
H11B H 0.6161 0.3885 0.4818 0.093 Uiso 0.5 1 calc PR A 1
C12A C 0.6690(4) 0.3104(3) 0.44702(13) 0.0772(8) Uani 0.5 1 d P A 1
H12A H 0.696 0.3482 0.4327 0.093 Uiso 0.5 1 calc PR A 1
H12B H 0.7227 0.2852 0.4582 0.093 Uiso 0.5 1 calc PR A 1
C13A C 0.6102(4) 0.2624(3) 0.42769(13) 0.0772(8) Uani 0.5 1 d P A 1
H13A H 0.6298 0.2636 0.4039 0.093 Uiso 0.5 1 calc PR A 1
H13B H 0.6183 0.2135 0.436 0.093 Uiso 0.5 1 calc PR A 1
O9B O 0.51082(19) 0.28442(13) 0.43113(6) 0.0457(6) Uani 0.5 1 d P A 2
C10B C 0.5087(4) 0.3458(3) 0.45196(13) 0.0772(8) Uani 0.5 1 d P A 2
H10C H 0.4678 0.338 0.4719 0.093 Uiso 0.5 1 calc PR A 2
H10D H 0.484 0.3872 0.4395 0.093 Uiso 0.5 1 calc PR A 2
C11B C 0.6156(8) 0.3562(7) 0.4619(3) 0.0772(8) Uani 0.5 1 d P A 2
H11C H 0.6367 0.4043 0.4556 0.093 Uiso 0.5 1 calc PR A 2
H11D H 0.6226 0.3511 0.4864 0.093 Uiso 0.5 1 calc PR A 2
C12B C 0.6690(4) 0.3104(3) 0.44702(13) 0.0772(8) Uani 0.5 1 d P A 2
H12C H 0.7065 0.2836 0.4638 0.093 Uiso 0.5 1 calc PR A 2
H12D H 0.7152 0.3348 0.4321 0.093 Uiso 0.5 1 calc PR A 2
C13B C 0.6102(4) 0.2624(3) 0.42769(13) 0.0772(8) Uani 0.5 1 d P A 2
H13C H 0.6298 0.2636 0.4039 0.093 Uiso 0.5 1 calc PR A 2
H13D H 0.6183 0.2135 0.436 0.093 Uiso 0.5 1 calc PR A 2
C21 C 0.4937(2) 0.23764(14) 0.34975(7) 0.0229(6) Uani 1 1 d . . .
C22 C 0.5659(2) 0.28068(14) 0.33447(7) 0.0249(7) Uani 1 1 d . A .
C23 C 0.5426(2) 0.35715(15) 0.32444(8) 0.0299(7) Uani 1 1 d . . .
C24 C 0.6254(3) 0.39260(17) 0.30572(10) 0.0429(9) Uani 1 1 d . A .
H24A H 0.607 0.441 0.2999 0.064 Uiso 1 1 calc R . .
H24B H 0.6395 0.3661 0.2853 0.064 Uiso 1 1 calc R . .
H24C H 0.683 0.3935 0.32 0.064 Uiso 1 1 calc R . .
C25 C 0.5244(3) 0.40089(16) 0.35627(9) 0.0377(8) Uani 1 1 d . A .
H25A H 0.5821 0.3998 0.3704 0.056 Uiso 1 1 calc R . .
H25B H 0.4696 0.3809 0.3686 0.056 Uiso 1 1 calc R . .
H25C H 0.5098 0.4498 0.3501 0.056 Uiso 1 1 calc R . .
C26 C 0.4537(3) 0.35966(18) 0.30144(9) 0.0416(9) Uani 1 1 d . A .
H26A H 0.4409 0.4086 0.2949 0.062 Uiso 1 1 calc R . .
H26B H 0.3974 0.3408 0.3133 0.062 Uiso 1 1 calc R . .
H26C H 0.4659 0.3312 0.2814 0.062 Uiso 1 1 calc R . .
C27 C 0.6579(2) 0.25296(15) 0.32971(7) 0.0269(7) Uani 1 1 d . . .
H27 H 0.7056 0.2821 0.3197 0.032 Uiso 1 1 calc R A .
C28 C 0.6839(2) 0.18423(15) 0.33889(7) 0.0260(7) Uani 1 1 d . A .
C29 C 0.7870(3) 0.15674(19) 0.33464(10) 0.0444(6) Uani 1 1 d . . .
C30A C 0.7990(6) 0.0804(4) 0.3393(2) 0.0444(6) Uani 0.5 1 d P A 1
H30A H 0.8671 0.0678 0.3362 0.067 Uiso 0.5 1 calc PR A 1
H30B H 0.7595 0.0551 0.3229 0.067 Uiso 0.5 1 calc PR A 1
H30C H 0.7784 0.0673 0.3619 0.067 Uiso 0.5 1 calc PR A 1
C31A C 0.8528(6) 0.1972(4) 0.3595(2) 0.0444(6) Uani 0.5 1 d P A 1
H31A H 0.8434 0.2481 0.3567 0.067 Uiso 0.5 1 calc PR A 1
H31B H 0.9206 0.1853 0.3551 0.067 Uiso 0.5 1 calc PR A 1
H31C H 0.8362 0.1837 0.3824 0.067 Uiso 0.5 1 calc PR A 1
C32A C 0.8310(6) 0.1833(4) 0.3020(2) 0.0444(6) Uani 0.5 1 d P A 1
H32A H 0.8236 0.2346 0.3007 0.067 Uiso 0.5 1 calc PR A 1
H32B H 0.7979 0.1611 0.2831 0.067 Uiso 0.5 1 calc PR A 1
H32C H 0.8998 0.1711 0.3014 0.067 Uiso 0.5 1 calc PR A 1
C30B C 0.7849(6) 0.0800(4) 0.3206(2) 0.0444(6) Uani 0.5 1 d P A 2
H30D H 0.8511 0.0627 0.3179 0.067 Uiso 0.5 1 calc PR A 2
H30E H 0.7522 0.0797 0.2989 0.067 Uiso 0.5 1 calc PR A 2
H30F H 0.7499 0.0493 0.3362 0.067 Uiso 0.5 1 calc PR A 2
C31B C 0.8342(6) 0.1569(4) 0.3689(2) 0.0444(6) Uani 0.5 1 d P A 2
H31D H 0.9006 0.1394 0.3671 0.067 Uiso 0.5 1 calc PR A 2
H31E H 0.7975 0.1263 0.384 0.067 Uiso 0.5 1 calc PR A 2
H31F H 0.8348 0.2051 0.3778 0.067 Uiso 0.5 1 calc PR A 2
C32B C 0.8510(6) 0.2032(4) 0.3120(2) 0.0444(6) Uani 0.5 1 d P A 2
H32D H 0.9157 0.1825 0.3105 0.067 Uiso 0.5 1 calc PR A 2
H32E H 0.8556 0.2507 0.3216 0.067 Uiso 0.5 1 calc PR A 2
H32F H 0.8223 0.2059 0.2897 0.067 Uiso 0.5 1 calc PR A 2
C33 C 0.6114(2) 0.14231(15) 0.35213(7) 0.0241(6) Uani 1 1 d . . .
H33 H 0.6269 0.0952 0.3581 0.029 Uiso 1 1 calc R A .
C34 C 0.5168(2) 0.16564(14) 0.35716(7) 0.0230(6) Uani 1 1 d . A .
C41 C 0.4439(2) 0.11411(15) 0.37089(7) 0.0239(6) Uani 1 1 d . . .
N42 N 0.44656(19) 0.04569(12) 0.36567(6) 0.0261(6) Uani 1 1 d . A .
C43 C 0.5039(2) 0.00959(15) 0.34229(7) 0.0274(7) Uani 1 1 d . . .
C44 C 0.5617(3) -0.04697(16) 0.35451(8) 0.0335(8) Uani 1 1 d . A .
C45 C 0.5683(3) -0.06073(17) 0.39193(9) 0.0405(9) Uani 1 1 d . . .
H45 H 0.5075 -0.0429 0.4024 0.049 Uiso 1 1 calc R A .
C46 C 0.6520(4) -0.0218(2) 0.40765(11) 0.0658(13) Uani 1 1 d . A .
H46A H 0.7127 -0.0384 0.3978 0.099 Uiso 1 1 calc R . .
H46B H 0.6526 -0.0307 0.4318 0.099 Uiso 1 1 calc R . .
H46C H 0.6449 0.0289 0.4036 0.099 Uiso 1 1 calc R . .
C47 C 0.5780(4) -0.1396(2) 0.40069(13) 0.0766(15) Uani 1 1 d . A .
H47A H 0.5278 -0.1665 0.389 0.115 Uiso 1 1 calc R . .
H47B H 0.5706 -0.1459 0.4249 0.115 Uiso 1 1 calc R . .
H47C H 0.6418 -0.1566 0.3938 0.115 Uiso 1 1 calc R . .
C48 C 0.6128(3) -0.08796(17) 0.33211(9) 0.0406(9) Uani 1 1 d . . .
H48 H 0.651 -0.1258 0.3403 0.049 Uiso 1 1 calc R A .
C49 C 0.6098(3) -0.07560(18) 0.29829(10) 0.0461(10) Uani 1 1 d . A .
H49 H 0.6466 -0.1039 0.2834 0.055 Uiso 1 1 calc R . .
C50 C 0.5534(3) -0.02213(18) 0.28626(9) 0.0405(9) Uani 1 1 d . . .
H50 H 0.5511 -0.0141 0.2628 0.049 Uiso 1 1 calc R A .
C51 C 0.4991(2) 0.02107(16) 0.30741(8) 0.0314(7) Uani 1 1 d . A .
C52 C 0.4354(3) 0.07718(18) 0.29130(8) 0.0373(8) Uani 1 1 d . . .
H52 H 0.399 0.1015 0.3096 0.045 Uiso 1 1 calc R A .
C53 C 0.3614(3) 0.0438(2) 0.26768(10) 0.0545(11) Uani 1 1 d . A .
H53A H 0.3212 0.0809 0.2578 0.082 Uiso 1 1 calc R . .
H53B H 0.3203 0.0111 0.2802 0.082 Uiso 1 1 calc R . .
H53C H 0.3952 0.0181 0.2499 0.082 Uiso 1 1 calc R . .
C54 C 0.4941(3) 0.13292(19) 0.27277(8) 0.0458(9) Uani 1 1 d . A .
H54A H 0.4503 0.1678 0.263 0.069 Uiso 1 1 calc R . .
H54B H 0.5317 0.1103 0.255 0.069 Uiso 1 1 calc R . .
H54C H 0.5379 0.1564 0.2884 0.069 Uiso 1 1 calc R . .
N61 N 0.37602(18) 0.14224(12) 0.39187(6) 0.0242(5) Uani 1 1 d . A .
C62 C 0.3150(2) 0.09518(15) 0.40987(7) 0.0267(7) Uani 1 1 d . . .
C63 C 0.2335(2) 0.06300(15) 0.39534(8) 0.0309(7) Uani 1 1 d . A .
C64 C 0.2110(3) 0.06718(17) 0.35835(9) 0.0368(8) Uani 1 1 d . . .
H64 H 0.2592 0.0997 0.3479 0.044 Uiso 1 1 calc R A .
C65 C 0.1099(3) 0.0975(2) 0.35162(11) 0.0519(10) Uani 1 1 d . A .
H65A H 0.061 0.0658 0.361 0.078 Uiso 1 1 calc R . .
H65B H 0.0999 0.1019 0.3275 0.078 Uiso 1 1 calc R . .
H65C H 0.1044 0.1441 0.3621 0.078 Uiso 1 1 calc R . .
C66 C 0.2225(3) -0.00517(19) 0.34186(9) 0.0438(9) Uani 1 1 d . A .
H66A H 0.2896 -0.021 0.3441 0.066 Uiso 1 1 calc R . .
H66B H 0.2059 -0.0017 0.3181 0.066 Uiso 1 1 calc R . .
H66C H 0.1795 -0.0391 0.3528 0.066 Uiso 1 1 calc R . .
C67 C 0.1689(3) 0.02592(17) 0.41578(9) 0.0404(9) Uani 1 1 d . . .
H67 H 0.1136 0.0045 0.406 0.049 Uiso 1 1 calc R A .
C68 C 0.1837(3) 0.01987(18) 0.44968(9) 0.0466(10) Uani 1 1 d . A .
H68 H 0.1388 -0.0051 0.4632 0.056 Uiso 1 1 calc R . .
C69 C 0.2637(3) 0.05011(18) 0.46379(9) 0.0437(9) Uani 1 1 d . . .
H69 H 0.274 0.0456 0.4872 0.052 Uiso 1 1 calc R A .
C70 C 0.3304(3) 0.08738(17) 0.44458(8) 0.0363(8) Uani 1 1 d . A .
C71A C 0.4188(3) 0.1188(2) 0.46096(9) 0.0570(12) Uani 0.5 1 d P A 1
H71A H 0.458 0.1408 0.4427 0.068 Uiso 0.5 1 calc PR A 1
C72A C 0.4833(7) 0.0508(5) 0.4757(2) 0.0635(13) Uani 0.5 1 d P A 1
H72A H 0.5428 0.0684 0.486 0.095 Uiso 0.5 1 calc PR A 1
H72B H 0.4997 0.0188 0.4573 0.095 Uiso 0.5 1 calc PR A 1
H72C H 0.4452 0.0252 0.4924 0.095 Uiso 0.5 1 calc PR A 1
C73A C 0.4063(7) 0.1689(5) 0.4847(2) 0.0635(13) Uani 0.5 1 d P A 1
H73A H 0.3695 0.2084 0.4753 0.095 Uiso 0.5 1 calc PR A 1
H73B H 0.4694 0.1859 0.4923 0.095 Uiso 0.5 1 calc PR A 1
H73C H 0.3709 0.1488 0.5036 0.095 Uiso 0.5 1 calc PR A 1
C71B C 0.4188(3) 0.1188(2) 0.46096(9) 0.0570(12) Uani 0.5 1 d P A 2
H71B H 0.4242 0.1667 0.4506 0.068 Uiso 0.5 1 calc PR A 2
C72B C 0.5070(7) 0.0875(5) 0.4540(2) 0.0635(13) Uani 0.5 1 d P A 2
H72D H 0.5048 0.0377 0.4605 0.095 Uiso 0.5 1 calc PR A 2
H72E H 0.558 0.1115 0.4666 0.095 Uiso 0.5 1 calc PR A 2
H72F H 0.5203 0.0911 0.43 0.095 Uiso 0.5 1 calc PR A 2
C73B C 0.4042(7) 0.1351(6) 0.5002(2) 0.0635(13) Uani 0.5 1 d P A 2
H73D H 0.4036 0.0906 0.5127 0.095 Uiso 0.5 1 calc PR A 2
H73E H 0.3427 0.1597 0.5036 0.095 Uiso 0.5 1 calc PR A 2
H73F H 0.4574 0.1648 0.5082 0.095 Uiso 0.5 1 calc PR A 2
O101 O 0.3299(3) 0.3374(2) 0.52093(12) 0.1092(14) Uani 1 1 d . . .
C102 C 0.4044(5) 0.3162(3) 0.54125(16) 0.0957(19) Uani 1 1 d . . .
H10E H 0.448 0.2845 0.5287 0.115 Uiso 1 1 calc R . .
H10F H 0.3782 0.2896 0.5605 0.115 Uiso 1 1 calc R . .
C103 C 0.4576(5) 0.3759(3) 0.55302(16) 0.0979(19) Uani 1 1 d . . .
H10G H 0.519 0.3813 0.5406 0.117 Uiso 1 1 calc R . .
H10H H 0.4722 0.3714 0.5771 0.117 Uiso 1 1 calc R . .
C104 C 0.3909(7) 0.4381(3) 0.54658(19) 0.129(3) Uani 1 1 d . . .
H10I H 0.4174 0.4698 0.5292 0.155 Uiso 1 1 calc R . .
H10J H 0.3793 0.4656 0.5672 0.155 Uiso 1 1 calc R . .
C105 C 0.2990(5) 0.4017(4) 0.53469(16) 0.100(2) Uani 1 1 d . . .
H10K H 0.2543 0.3935 0.5536 0.12 Uiso 1 1 calc R . .
H10L H 0.2656 0.4307 0.5176 0.12 Uiso 1 1 calc R . .
O111 O 0.26692(19) 0.27401(11) 0.40921(6) 0.0439(6) Uani 0.5 1 d P A 1
C112 C 0.2063(9) 0.2557(5) 0.4366(3) 0.0628(9) Uani 0.5 1 d P A 1
H11E H 0.1589 0.2223 0.427 0.075 Uiso 0.5 1 calc PR A 1
H11F H 0.2482 0.227 0.4514 0.075 Uiso 0.5 1 calc PR A 1
C113 C 0.1616(8) 0.2900(4) 0.4547(3) 0.0628(9) Uani 0.5 1 d P A 1
H13E H 0.1781 0.2809 0.4784 0.075 Uiso 0.5 1 calc PR A 1
H13F H 0.0912 0.2842 0.4513 0.075 Uiso 0.5 1 calc PR A 1
C114 C 0.2570(4) 0.3497(2) 0.40807(12) 0.0628(9) Uani 0.5 1 d P A 1
H11G H 0.2194 0.3655 0.3884 0.075 Uiso 0.5 1 calc PR A 1
H11H H 0.3203 0.3739 0.4085 0.075 Uiso 0.5 1 calc PR A 1
C115 C 0.1973(8) 0.3600(4) 0.4430(3) 0.0628(9) Uani 0.5 1 d P A 1
H11I H 0.24 0.3812 0.4601 0.075 Uiso 0.5 1 calc PR A 1
H11J H 0.142 0.3923 0.4393 0.075 Uiso 0.5 1 calc PR A 1
O211 O 0.26692(19) 0.27401(11) 0.40921(6) 0.0439(6) Uani 0.5 1 d P A 2
C212 C 0.1796(9) 0.2416(5) 0.4268(3) 0.0628(9) Uani 0.5 1 d P A 2
H21C H 0.1973 0.2037 0.4427 0.075 Uiso 0.5 1 calc PR A 2
H21D H 0.1292 0.225 0.4111 0.075 Uiso 0.5 1 calc PR A 2
C213 C 0.1497(8) 0.3190(5) 0.4463(3) 0.0628(9) Uani 0.5 1 d P A 2
H21A H 0.081 0.3195 0.4531 0.075 Uiso 0.5 1 calc PR A 2
H21B H 0.1909 0.3277 0.4661 0.075 Uiso 0.5 1 calc PR A 2
C214 C 0.2570(4) 0.3497(2) 0.40807(12) 0.0628(9) Uani 0.5 1 d P A 2
H21E H 0.3075 0.3711 0.4223 0.075 Uiso 0.5 1 calc PR A 2
H21F H 0.2681 0.3658 0.3849 0.075 Uiso 0.5 1 calc PR A 2
C215 C 0.1697(7) 0.3730(4) 0.4183(3) 0.0628(9) Uani 0.5 1 d P A 2
H21G H 0.1209 0.3704 0.4003 0.075 Uiso 0.5 1 calc PR A 2
H21H H 0.173 0.4218 0.427 0.075 Uiso 0.5 1 calc PR A 2

loop_
_atom_site_aniso_label
_atom_site_aniso_U_11
_atom_site_aniso_U_22
_atom_site_aniso_U_33
_atom_site_aniso_U_23
_atom_site_aniso_U_13
_atom_site_aniso_U_12
O1 0.0229(12) 0.0214(10) 0.0418(12) 0.0029(9) 0.0057(9) 0.0054(9)
Li2 0.031(3) 0.029(3) 0.045(3) 0.003(2) 0.000(3) 0.003(2)
O3A 0.0358(15) 0.0398(13) 0.0441(13) 0.0031(10) -0.0027(11) 0.0094(11)
C4A 0.0666(18) 0.0653(16) 0.0538(13) 0.0037(11) -0.0036(12) 0.0280(13)
C5A 0.0666(18) 0.0653(16) 0.0538(13) 0.0037(11) -0.0036(12) 0.0280(13)
C6A 0.0666(18) 0.0653(16) 0.0538(13) 0.0037(11) -0.0036(12) 0.0280(13)
C7A 0.0666(18) 0.0653(16) 0.0538(13) 0.0037(11) -0.0036(12) 0.0280(13)
O3B 0.0358(15) 0.0398(13) 0.0441(13) 0.0031(10) -0.0027(11) 0.0094(11)
C4B 0.0666(18) 0.0653(16) 0.0538(13) 0.0037(11) -0.0036(12) 0.0280(13)
C5B 0.0666(18) 0.0653(16) 0.0538(13) 0.0037(11) -0.0036(12) 0.0280(13)
C6B 0.0666(18) 0.0653(16) 0.0538(13) 0.0037(11) -0.0036(12) 0.0280(13)
C7B 0.0666(18) 0.0653(16) 0.0538(13) 0.0037(11) -0.0036(12) 0.0280(13)
Li8 0.037(3) 0.029(3) 0.040(3) -0.004(2) 0.001(3) -0.001(2)
O9A 0.0398(16) 0.0447(14) 0.0527(15) -0.0187(11) -0.0057(12) -0.0018(12)
C10A 0.0596(19) 0.092(2) 0.0800(19) -0.0353(15) -0.0135(14) -0.0017(15)
C11A 0.0596(19) 0.092(2) 0.0800(19) -0.0353(15) -0.0135(14) -0.0017(15)
C12A 0.0596(19) 0.092(2) 0.0800(19) -0.0353(15) -0.0135(14) -0.0017(15)
C13A 0.0596(19) 0.092(2) 0.0800(19) -0.0353(15) -0.0135(14) -0.0017(15)
O9B 0.0398(16) 0.0447(14) 0.0527(15) -0.0187(11) -0.0057(12) -0.0018(12)
C10B 0.0596(19) 0.092(2) 0.0800(19) -0.0353(15) -0.0135(14) -0.0017(15)
C11B 0.0596(19) 0.092(2) 0.0800(19) -0.0353(15) -0.0135(14) -0.0017(15)
C12B 0.0596(19) 0.092(2) 0.0800(19) -0.0353(15) -0.0135(14) -0.0017(15)
C13B 0.0596(19) 0.092(2) 0.0800(19) -0.0353(15) -0.0135(14) -0.0017(15)
C21 0.0216(17) 0.0220(14) 0.0252(13) 0.0005(11) 0.0014(12) 0.0016(12)
C22 0.0259(18) 0.0199(14) 0.0289(15) -0.0001(11) 0.0036(13) 0.0016(12)
C23 0.0298(19) 0.0229(15) 0.0370(16) 0.0058(12) 0.0062(14) 0.0047(13)
C24 0.042(2) 0.0281(17) 0.059(2) 0.0130(15) 0.0160(18) 0.0026(16)
C25 0.039(2) 0.0237(16) 0.050(2) -0.0006(14) 0.0074(17) 0.0026(14)
C26 0.042(2) 0.0356(19) 0.047(2) 0.0141(15) -0.0003(17) 0.0049(16)
C27 0.0238(18) 0.0245(15) 0.0324(15) -0.0023(12) 0.0072(13) -0.0012(13)
C28 0.0230(18) 0.0253(15) 0.0297(15) -0.0034(12) -0.0003(13) 0.0021(13)
C29 0.0309(14) 0.0388(13) 0.0635(16) -0.0039(12) 0.0069(12) 0.0051(10)
C30A 0.0309(14) 0.0388(13) 0.0635(16) -0.0039(12) 0.0069(12) 0.0051(10)
C31A 0.0309(14) 0.0388(13) 0.0635(16) -0.0039(12) 0.0069(12) 0.0051(10)
C32A 0.0309(14) 0.0388(13) 0.0635(16) -0.0039(12) 0.0069(12) 0.0051(10)
C30B 0.0309(14) 0.0388(13) 0.0635(16) -0.0039(12) 0.0069(12) 0.0051(10)
C31B 0.0309(14) 0.0388(13) 0.0635(16) -0.0039(12) 0.0069(12) 0.0051(10)
C32B 0.0309(14) 0.0388(13) 0.0635(16) -0.0039(12) 0.0069(12) 0.0051(10)
C33 0.0264(18) 0.0180(13) 0.0278(14) -0.0022(11) -0.0017(13) 0.0032(12)
C34 0.0255(18) 0.0191(13) 0.0244(13) -0.0010(11) -0.0011(12) 0.0014(12)
C41 0.0239(17) 0.0239(15) 0.0240(14) 0.0016(11) -0.0026(12) 0.0010(12)
N42 0.0249(15) 0.0213(12) 0.0321(13) -0.0025(10) -0.0018(11) -0.0004(10)
C43 0.0253(18) 0.0214(14) 0.0355(16) -0.0069(12) -0.0009(13) -0.0038(12)
C44 0.032(2) 0.0209(15) 0.0474(19) -0.0013(13) -0.0055(15) -0.0007(13)
C45 0.041(2) 0.0320(18) 0.048(2) 0.0043(15) -0.0027(17) 0.0061(16)
C46 0.074(3) 0.070(3) 0.054(2) 0.009(2) -0.014(2) -0.013(3)
C47 0.107(4) 0.044(2) 0.079(3) 0.020(2) -0.014(3) 0.001(3)
C48 0.038(2) 0.0258(17) 0.058(2) -0.0059(15) -0.0015(18) 0.0063(15)
C49 0.045(3) 0.0325(19) 0.061(2) -0.0201(16) 0.0063(19) 0.0060(17)
C50 0.046(2) 0.0370(19) 0.0387(18) -0.0126(15) 0.0000(16) 0.0019(17)
C51 0.0285(19) 0.0281(16) 0.0377(17) -0.0089(13) -0.0036(14) 0.0007(13)
C52 0.040(2) 0.0415(19) 0.0305(16) -0.0074(14) -0.0061(15) 0.0095(16)
C53 0.051(3) 0.069(3) 0.044(2) -0.0120(19) -0.0126(19) 0.007(2)
C54 0.058(3) 0.047(2) 0.0321(17) 0.0001(15) -0.0061(17) 0.0078(19)
N61 0.0234(15) 0.0201(12) 0.0290(12) 0.0009(9) 0.0035(11) -0.0016(10)
C62 0.0245(18) 0.0195(14) 0.0360(16) 0.0007(11) 0.0055(13) 0.0033(12)
C63 0.0282(19) 0.0197(14) 0.0449(18) 0.0014(13) 0.0042(15) 0.0010(13)
C64 0.033(2) 0.0295(17) 0.0479(19) 0.0025(14) -0.0033(16) -0.0066(14)
C65 0.033(2) 0.044(2) 0.079(3) 0.0108(19) -0.011(2) -0.0063(17)
C66 0.038(2) 0.041(2) 0.052(2) -0.0072(16) -0.0060(17) -0.0106(17)
C67 0.035(2) 0.0271(17) 0.059(2) 0.0002(15) 0.0097(18) -0.0075(15)
C68 0.052(3) 0.0337(19) 0.054(2) 0.0060(16) 0.024(2) -0.0050(18)
C69 0.054(3) 0.0373(19) 0.0395(19) 0.0049(15) 0.0131(18) -0.0002(18)
C70 0.038(2) 0.0342(17) 0.0368(18) 0.0033(13) 0.0081(15) -0.0017(15)
C71A 0.060(3) 0.080(3) 0.0311(18) 0.0126(19) -0.0005(18) -0.020(2)
C72A 0.062(3) 0.083(4) 0.045(3) -0.002(2) -0.003(2) 0.000(3)
C73A 0.062(3) 0.083(4) 0.045(3) -0.002(2) -0.003(2) 0.000(3)
C71B 0.060(3) 0.080(3) 0.0311(18) 0.0126(19) -0.0005(18) -0.020(2)
C72B 0.062(3) 0.083(4) 0.045(3) -0.002(2) -0.003(2) 0.000(3)
C73B 0.062(3) 0.083(4) 0.045(3) -0.002(2) -0.003(2) 0.000(3)
O101 0.111(4) 0.100(3) 0.117(3) -0.011(3) -0.016(3) 0.009(3)
C102 0.110(5) 0.079(4) 0.098(4) -0.001(3) -0.036(4) 0.006(4)
C103 0.090(5) 0.104(5) 0.099(4) -0.015(4) 0.002(4) -0.034(4)
C104 0.207(9) 0.053(3) 0.127(6) -0.005(3) 0.020(6) -0.022(5)
C105 0.096(5) 0.103(5) 0.100(4) 0.003(4) 0.002(4) 0.038(4)
O111 0.0500(17) 0.0297(12) 0.0520(14) 0.0019(10) 0.0194(12) 0.0068(11)
C112 0.073(2) 0.0353(16) 0.081(2) -0.0086(14) 0.0227(17) 0.0064(14)
C113 0.073(2) 0.0353(16) 0.081(2) -0.0086(14) 0.0227(17) 0.0064(14)
C114 0.073(2) 0.0353(16) 0.081(2) -0.0086(14) 0.0227(17) 0.0064(14)
C115 0.073(2) 0.0353(16) 0.081(2) -0.0086(14) 0.0227(17) 0.0064(14)
O211 0.0500(17) 0.0297(12) 0.0520(14) 0.0019(10) 0.0194(12) 0.0068(11)
C212 0.073(2) 0.0353(16) 0.081(2) -0.0086(14) 0.0227(17) 0.0064(14)
C213 0.073(2) 0.0353(16) 0.081(2) -0.0086(14) 0.0227(17) 0.0064(14)
C214 0.073(2) 0.0353(16) 0.081(2) -0.0086(14) 0.0227(17) 0.0064(14)
C215 0.073(2) 0.0353(16) 0.081(2) -0.0086(14) 0.0227(17) 0.0064(14)

loop_
_atom_type_symbol
_atom_type_description
_atom_type_scat_dispersion_real
_atom_type_scat_dispersion_imag
_atom_type_scat_source
C C 0.0033 0.0016 'International Tables Vol C Tables 4.2.6.8 and 6.1.1.4'
H H 0 0 'International Tables Vol C Tables 4.2.6.8 and 6.1.1.4'
N N 0.0061 0.0033 'International Tables Vol C Tables 4.2.6.8 and 6.1.1.4'
O O 0.0106 0.006 'International Tables Vol C Tables 4.2.6.8 and 6.1.1.4'
Li Li -0.0003 0.0001 'International Tables Vol C Tables 4.2.6.8 and 6.1.1.4'

loop_
_geom_angle_atom_site_label_1
_geom_angle_atom_site_label_2
_geom_angle_atom_site_label_3
_geom_angle
C21 O1 Li2 129.8(2)
C21 O1 Li8 97.0(2)
Li2 O1 Li8 76.3(3)
O1 Li2 O3A 109.9(3)
O1 Li2 O111 93.9(3)
O3A Li2 O111 113.8(3)
O1 Li2 N61 86.0(2)
O3A Li2 N61 149.9(3)
O111 Li2 N61 89.4(2)
O1 Li2 Li8 54.0(2)
O3A Li2 Li8 156.1(3)
O111 Li2 Li8 56.5(2)
N61 Li2 Li8 53.25(19)
C7A O3A C4A 108.7(3)
C7A O3A Li2 133.9(3)
C4A O3A Li2 115.0(3)
O3A C4A C5A 106.1(3)
O3A C4A H4A1 110.5
C5A C4A H4A1 110.5
O3A C4A H4A2 110.5
C5A C4A H4A2 110.5
H4A1 C4A H4A2 108.7
C6A C5A C4A 106.5(5)
C6A C5A H5A1 110.4
C4A C5A H5A1 110.4
C6A C5A H5A2 110.4
C4A C5A H5A2 110.4
H5A1 C5A H5A2 108.6
C7A C6A C5A 107.0(7)
C7A C6A H6A1 110.3
C5A C6A H6A1 110.3
C7A C6A H6A2 110.3
C5A C6A H6A2 110.3
H6A1 C6A H6A2 108.6
O3A C7A C6A 108.9(5)
O3A C7A H7A1 109.9
C6A C7A H7A1 109.9
O3A C7A H7A2 109.9
C6A C7A H7A2 109.9
H7A1 C7A H7A2 108.3
H6B1 C6B H6B2 109.6
O9A Li8 O1 117.6(3)
O9A Li8 N61 134.4(3)
O1 Li8 N61 88.0(2)
O9A Li8 O111 120.9(3)
O1 Li8 O111 90.5(3)
N61 Li8 O111 93.8(3)
O9A Li8 Li2 164.1(3)
O1 Li8 Li2 49.7(2)
N61 Li8 Li2 60.0(2)
O111 Li8 Li2 56.2(2)
O9A Li8 C21 100.0(3)
O1 Li8 C21 32.24(13)
N61 Li8 C21 81.9(2)
O111 Li8 C21 122.4(3)
Li2 Li8 C21 73.2(2)
C10A O9A C13A 108.1(3)
C10A O9A Li8 130.4(3)
C13A O9A Li8 120.7(3)
O9A C10A C11A 106.1(6)
O9A C10A H10A 110.5
C11A C10A H10A 110.5
O9A C10A H10B 110.5
C11A C10A H10B 110.5
H10A C10A H10B 108.7
C10A C11A C12A 98.6(7)
C10A C11A H11A 112
C12A C11A H11A 112
C10A C11A H11B 112
C12A C11A H11B 112
H11A C11A H11B 109.7
C13A C12A C11A 103.5(6)
C13A C12A H12A 111.1
C11A C12A H12A 111.1
C13A C12A H12B 111.1
C11A C12A H12B 111.1
H12A C12A H12B 109
O9A C13A C12A 107.6(4)
O9A C13A H13A 110.2
C12A C13A H13A 110.2
O9A C13A H13B 110.2
C12A C13A H13B 110.2
H13A C13A H13B 108.5
H11C C11B H11D 108.1
O1 C21 C22 120.0(2)
O1 C21 C34 121.5(3)
C22 C21 C34 118.5(3)
O1 C21 Li8 50.77(19)
C22 C21 Li8 133.2(2)
C34 C21 Li8 87.4(2)
C27 C22 C21 118.9(3)
C27 C22 C23 120.8(3)
C21 C22 C23 120.2(3)
C24 C23 C26 107.1(3)
C24 C23 C22 112.6(3)
C26 C23 C22 110.7(3)
C24 C23 C25 107.0(3)
C26 C23 C25 110.3(3)
C22 C23 C25 109.0(2)
C23 C24 H24A 109.5
C23 C24 H24B 109.5
H24A C24 H24B 109.5
C23 C24 H24C 109.5
H24A C24 H24C 109.5
H24B C24 H24C 109.5
C23 C25 H25A 109.5
C23 C25 H25B 109.5
H25A C25 H25B 109.5
C23 C25 H25C 109.5
H25A C25 H25C 109.5
H25B C25 H25C 109.5
C23 C26 H26A 109.5
C23 C26 H26B 109.5
H26A C26 H26B 109.5
C23 C26 H26C 109.5
H26A C26 H26C 109.5
H26B C26 H26C 109.5
C22 C27 C28 123.4(3)
C22 C27 H27 118.3
C28 C27 H27 118.3
C33 C28 C27 116.7(3)
C33 C28 C29 121.5(3)
C27 C28 C29 121.8(3)
C30A C29 C31B 80.7(5)
C30A C29 C32A 112.8(5)
C31B C29 C32A 126.9(5)
C30A C29 C28 115.3(4)
C31B C29 C28 107.4(4)
C32A C29 C28 110.8(4)
C30A C29 C32B 124.9(5)
C31B C29 C32B 106.4(5)
C28 C29 C32B 114.0(4)
C30A C29 C31A 109.8(5)
C32A C29 C31A 98.7(5)
C28 C29 C31A 108.0(4)
C32B C29 C31A 76.0(5)
C31B C29 C30B 109.6(5)
C32A C29 C30B 90.4(5)
C28 C29 C30B 109.9(4)
C32B C29 C30B 109.4(5)
C31A C29 C30B 134.6(5)
C29 C30A H30A 109.5
C29 C30A H30B 109.5
H30A C30A H30B 109.5
C29 C30A H30C 109.5
H30A C30A H30C 109.5
H30B C30A H30C 109.5
C29 C31A H31A 109.5
C29 C31A H31B 109.5
H31A C31A H31B 109.5
C29 C31A H31C 109.5
H31A C31A H31C 109.5
H31B C31A H31C 109.5
C29 C32A H32A 109.5
C29 C32A H32B 109.5
H32A C32A H32B 109.5
C29 C32A H32C 109.5
H32A C32A H32C 109.5
H32B C32A H32C 109.5
C29 C30B H30D 109.5
C29 C30B H30E 109.5
H30D C30B H30E 109.5
C29 C30B H30F 109.5
H30D C30B H30F 109.5
H30E C30B H30F 109.5
C29 C31B H31D 109.5
C29 C31B H31E 109.5
H31D C31B H31E 109.5
C29 C31B H31F 109.5
H31D C31B H31F 109.5
H31E C31B H31F 109.5
C29 C32B H32D 109.5
C29 C32B H32E 109.5
H32D C32B H32E 109.5
C29 C32B H32F 109.5
H32D C32B H32F 109.5
H32E C32B H32F 109.5
C28 C33 C34 123.5(3)
C28 C33 H33 118.2
C34 C33 H33 118.2
C33 C34 C21 118.7(3)
C33 C34 C41 118.3(2)
C21 C34 C41 122.9(3)
N42 C41 N61 120.1(3)
N42 C41 C34 124.2(3)
N61 C41 C34 115.5(2)
C41 N42 C43 127.0(3)
N42 C43 C51 123.8(3)
N42 C43 C44 117.1(3)
C51 C43 C44 118.8(3)
C48 C44 C43 119.2(3)
C48 C44 C45 120.8(3)
C43 C44 C45 120.0(3)
C46 C45 C44 111.8(3)
C46 C45 C47 108.2(4)
C44 C45 C47 113.3(3)
C46 C45 H45 107.8
C44 C45 H45 107.8
C47 C45 H45 107.8
C45 C46 H46A 109.5
C45 C46 H46B 109.5
H46A C46 H46B 109.5
C45 C46 H46C 109.5
H46A C46 H46C 109.5
H46B C46 H46C 109.5
C45 C47 H47A 109.5
C45 C47 H47B 109.5
H47A C47 H47B 109.5
C45 C47 H47C 109.5
H47A C47 H47C 109.5
H47B C47 H47C 109.5
C49 C48 C44 121.9(3)
C49 C48 H48 119.1
C44 C48 H48 119.1
C50 C49 C48 119.3(3)
C50 C49 H49 120.3
C48 C49 H49 120.3
C49 C50 C51 121.9(3)
C49 C50 H50 119
C51 C50 H50 119
C50 C51 C43 118.8(3)
C50 C51 C52 117.6(3)
C43 C51 C52 123.5(3)
C51 C52 C54 112.4(3)
C51 C52 C53 111.1(3)
C54 C52 C53 110.0(3)
C51 C52 H52 107.7
C54 C52 H52 107.7
C53 C52 H52 107.7
C52 C53 H53A 109.5
C52 C53 H53B 109.5
H53A C53 H53B 109.5
C52 C53 H53C 109.5
H53A C53 H53C 109.5
H53B C53 H53C 109.5
C52 C54 H54A 109.5
C52 C54 H54B 109.5
H54A C54 H54B 109.5
C52 C54 H54C 109.5
H54A C54 H54C 109.5
H54B C54 H54C 109.5
C41 N61 C62 118.3(2)
C41 N61 Li8 110.7(2)
C62 N61 Li8 127.2(2)
C41 N61 Li2 108.6(2)
C62 N61 Li2 111.9(2)
Li8 N61 Li2 66.7(2)
C63 C62 C70 118.8(3)
C63 C62 N61 122.5(3)
C70 C62 N61 118.2(3)
C67 C63 C62 119.2(3)
C67 C63 C64 117.7(3)
C62 C63 C64 123.1(3)
C63 C64 C66 110.7(3)
C63 C64 C65 112.2(3)
C66 C64 C65 110.7(3)
C63 C64 H64 107.7
C66 C64 H64 107.7
C65 C64 H64 107.7
C64 C65 H65A 109.5
C64 C65 H65B 109.5
H65A C65 H65B 109.5
C64 C65 H65C 109.5
H65A C65 H65C 109.5
H65B C65 H65C 109.5
C64 C66 H66A 109.5
C64 C66 H66B 109.5
H66A C66 H66B 109.5
C64 C66 H66C 109.5
H66A C66 H66C 109.5
H66B C66 H66C 109.5
C68 C67 C63 121.5(4)
C68 C67 H67 119.3
C63 C67 H67 119.3
C69 C68 C67 119.5(3)
C69 C68 H68 120.3
C67 C68 H68 120.3
C68 C69 C70 121.4(3)
C68 C69 H69 119.3
C70 C69 H69 119.3
C69 C70 C62 119.7(3)
C69 C70 C71A 119.8(3)
C62 C70 C71A 120.5(3)
C73A C71A C70 118.5(6)
C73A C71A C72A 111.1(6)
C70 C71A C72A 106.3(4)
C73A C71A H71A 106.8
C70 C71A H71A 106.8
C72A C71A H71A 106.8
H72D C72B H72E 109.5
H72D C72B H72F 109.5
H72E C72B H72F 109.5
H73D C73B H73E 109.5
H73D C73B H73F 109.5
H73E C73B H73F 109.5
C102 O101 C105 104.5(5)
O101 C102 C103 110.5(5)
O101 C102 H10E 109.6
C103 C102 H10E 109.6
O101 C102 H10F 109.6
C103 C102 H10F 109.6
H10E C102 H10F 108.1
C102 C103 C104 104.2(6)
C102 C103 H10G 110.9
C104 C103 H10G 110.9
C102 C103 H10H 110.9
C104 C103 H10H 110.9
H10G C103 H10H 108.9
C103 C104 C105 102.1(5)
C103 C104 H10I 111.4
C105 C104 H10I 111.4
C103 C104 H10J 111.4
C105 C104 H10J 111.4
H10I C104 H10J 109.2
O101 C105 C104 105.1(5)
O101 C105 H10K 110.7
C104 C105 H10K 110.7
O101 C105 H10L 110.7
C104 C105 H10L 110.7
H10K C105 H10L 108.8
C112 O111 C114 102.2(4)
C112 O111 Li2 130.4(4)
C114 O111 Li2 117.8(3)
C112 O111 Li8 124.3(5)
C114 O111 Li8 112.0(3)
Li2 O111 Li8 67.3(2)
C113 C112 O111 131.5(10)
C113 C112 C115 47.8(6)
O111 C112 C115 83.9(6)
C113 C112 H11E 104.4
O111 C112 H11E 104.4
C115 C112 H11E 129.9
C113 C112 H11F 104.4
O111 C112 H11F 104.4
C115 C112 H11F 120.3
H11E C112 H11F 105.6
C112 C113 C115 97.2(9)
C112 C113 H13E 112.3
C115 C113 H13E 112.3
C112 C113 H13F 112.3
C115 C113 H13F 112.3
H13E C113 H13F 109.9
O111 C114 C115 98.1(4)
O111 C114 H11G 112.1
C115 C114 H11G 112.1
O111 C114 H11H 112.1
C115 C114 H11H 112.1
H11G C114 H11H 109.8
C113 C115 C114 109.2(6)
C114 C115 C112 74.9(5)
C113 C115 H11I 109.8
C114 C115 H11I 109.8
C112 C115 H11I 116.9
C113 C115 H11J 109.8
C114 C115 H11J 109.8
C112 C115 H11J 129.8
H11I C115 H11J 108.3
C213 C212 H21C 113.1
C213 C212 H21D 113.1
H21C C212 H21D 110.4
C215 C213 C212 101.3(7)
C215 C213 H21A 111.5
C212 C213 H21A 111.5
C215 C213 H21B 111.5
C212 C213 H21B 111.5
H21A C213 H21B 109.3
C213 C215 H21G 111.9
C213 C215 H21H 111.9
H21G C215 H21H 109.6

loop_
_geom_bond_atom_site_label_1
_geom_bond_atom_site_label_2
_geom_bond_distance
O1 C21 1.326(4)
O1 Li2 1.818(6)
O1 Li8 1.926(6)
Li2 O3A 1.934(6)
Li2 O111 2.083(6)
Li2 N61 2.182(6)
Li2 Li8 2.314(8)
O3A C7A 1.434(5)
O3A C4A 1.440(5)
C4A C5A 1.499(5)
C4A H4A1 0.99
C4A H4A2 0.99
C5A C6A 1.462(11)
C5A H5A1 0.99
C5A H5A2 0.99
C6A C7A 1.456(11)
C6A H6A1 0.99
C6A H6A2 0.99
C7A H7A1 0.99
C7A H7A2 0.99
C6B H6B1 0.99
C6B H6B2 0.99
Li8 O9A 1.925(6)
Li8 N61 2.018(6)
Li8 O111 2.091(6)
Li8 C21 2.468(6)
O9A C10A 1.432(5)
O9A C13A 1.445(6)
C10A C11A 1.485(13)
C10A H10A 0.99
C10A H10B 0.99
C11A C12A 1.583(12)
C11A H11A 0.99
C11A H11B 0.99
C12A C13A 1.446(6)
C12A H12A 0.99
C12A H12B 0.99
C13A H13A 0.99
C13A H13B 0.99
C11B H11C 0.99
C11B H11D 0.99
C21 C22 1.428(4)
C21 C34 1.433(4)
C22 C27 1.391(4)
C22 C23 1.539(4)
C23 C24 1.526(5)
C23 C26 1.538(5)
C23 C25 1.541(4)
C24 H24A 0.98
C24 H24B 0.98
C24 H24C 0.98
C25 H25A 0.98
C25 H25B 0.98
C25 H25C 0.98
C26 H26A 0.98
C26 H26B 0.98
C26 H26C 0.98
C27 C28 1.400(4)
C27 H27 0.95
C28 C33 1.385(4)
C28 C29 1.530(5)
C29 C30A 1.468(8)
C29 C31B 1.520(9)
C29 C32A 1.526(9)
C29 C32B 1.542(9)
C29 C31A 1.553(9)
C29 C30B 1.560(8)
C30A H30A 0.98
C30A H30B 0.98
C30A H30C 0.98
C31A H31A 0.98
C31A H31B 0.98
C31A H31C 0.98
C32A H32A 0.98
C32A H32B 0.98
C32A H32C 0.98
C30B H30D 0.98
C30B H30E 0.98
C30B H30F 0.98
C31B H31D 0.98
C31B H31E 0.98
C31B H31F 0.98
C32B H32D 0.98
C32B H32E 0.98
C32B H32F 0.98
C33 C34 1.397(4)
C33 H33 0.95
C34 C41 1.508(4)
C41 N42 1.314(4)
C41 N61 1.368(4)
N42 C43 1.405(4)
C43 C51 1.414(4)
C43 C44 1.425(4)
C44 C48 1.381(5)
C44 C45 1.523(5)
C45 C46 1.510(6)
C45 C47 1.542(5)
C45 H45 1
C46 H46A 0.98
C46 H46B 0.98
C46 H46C 0.98
C47 H47A 0.98
C47 H47B 0.98
C47 H47C 0.98
C48 C49 1.374(5)
C48 H48 0.95
C49 C50 1.367(5)
C49 H49 0.95
C50 C51 1.398(5)
C50 H50 0.95
C51 C52 1.525(5)
C52 C54 1.525(5)
C52 C53 1.531(5)
C52 H52 1
C53 H53A 0.98
C53 H53B 0.98
C53 H53C 0.98
C54 H54A 0.98
C54 H54B 0.98
C54 H54C 0.98
N61 C62 1.424(4)
C62 C63 1.408(5)
C62 C70 1.413(4)
C63 C67 1.401(5)
C63 C64 1.515(5)
C64 C66 1.530(5)
C64 C65 1.537(5)
C64 H64 1
C65 H65A 0.98
C65 H65B 0.98
C65 H65C 0.98
C66 H66A 0.98
C66 H66B 0.98
C66 H66C 0.98
C67 C68 1.377(5)
C67 H67 0.95
C68 C69 1.369(6)
C68 H68 0.95
C69 C70 1.393(5)
C69 H69 0.95
C70 C71A 1.511(5)
C71A C73A 1.355(10)
C71A C72A 1.677(10)
C71A H71A 1
C72A H72A 0.98
C72A H72B 0.98
C72A H72C 0.98
C73A H73A 0.98
C73A H73B 0.98
C73A H73C 0.98
C72B H72D 0.98
C72B H72E 0.98
C72B H72F 0.98
C73B H73D 0.98
C73B H73E 0.98
C73B H73F 0.98
O101 C102 1.373(7)
O101 C105 1.405(7)
C102 C103 1.431(8)
C102 H10E 0.99
C102 H10F 0.99
C103 C104 1.520(9)
C103 H10G 0.99
C103 H10H 0.99
C104 C105 1.523(10)
C104 H10I 0.99
C104 H10J 0.99
C105 H10K 0.99
C105 H10L 0.99
O111 C112 1.423(11)
O111 C114 1.442(4)
C112 C113 1.155(13)
C112 C115 1.999(12)
C112 H11E 0.99
C112 H11F 0.99
C113 C115 1.494(12)
C113 H13E 0.99
C113 H13F 0.99
C114 C115 1.635(10)
C114 H11G 0.99
C114 H11H 0.99
C115 H11I 0.99
C115 H11J 0.99
C212 C213 1.711(12)
C212 H21C 0.99
C212 H21D 0.99
C213 C215 1.543(13)
C213 H21A 0.99
C213 H21B 0.99
C215 H21G 0.99
C215 H21H 0.99

loop_
_geom_torsion_atom_site_label_1
_geom_torsion_atom_site_label_2
_geom_torsion_atom_site_label_3
_geom_torsion_atom_site_label_4
_geom_torsion
C21 O1 Li2 O3A -112.4(3)
Li8 O1 Li2 O3A 159.9(3)
C21 O1 Li2 O111 130.5(3)
Li8 O1 Li2 O111 42.8(2)
C21 O1 Li2 N61 41.4(4)
Li8 O1 Li2 N61 -46.3(2)
C21 O1 Li2 Li8 87.7(3)
O1 Li2 O3A C7A -99.7(4)
O111 Li2 O3A C7A 4.2(5)
N61 Li2 O3A C7A 141.8(6)
Li8 Li2 O3A C7A -56.3(10)
O1 Li2 O3A C4A 59.9(4)
O111 Li2 O3A C4A 163.7(3)
N61 Li2 O3A C4A -58.6(7)
Li8 Li2 O3A C4A 103.2(8)
C7A O3A C4A C5A 14.8(5)
Li2 O3A C4A C5A -149.8(3)
O3A C4A C5A C6A -17.4(7)
C4A C5A C6A C7A 13.4(8)
C4A O3A C7A C6A -6.6(7)
Li2 O3A C7A C6A 153.8(6)
C5A C6A C7A O3A -4.5(9)
C21 O1 Li8 O9A 62.5(3)
Li2 O1 Li8 O9A -168.2(4)
C21 O1 Li8 N61 -78.0(2)
Li2 O1 Li8 N61 51.3(2)
C21 O1 Li8 O111 -171.8(2)
Li2 O1 Li8 O111 -42.5(2)
C21 O1 Li8 Li2 -129.3(2)
Li2 O1 Li8 C21 129.3(2)
O1 Li2 Li8 O9A 41.3(12)
O3A Li2 Li8 O9A -11.7(19)
O111 Li2 Li8 O9A -84.4(12)
N61 Li2 Li8 O9A 157.1(13)
O3A Li2 Li8 O1 -53.0(8)
O111 Li2 Li8 O1 -125.6(3)
N61 Li2 Li8 O1 115.8(3)
O1 Li2 Li8 N61 -115.8(3)
O3A Li2 Li8 N61 -168.8(9)
O111 Li2 Li8 N61 118.6(2)
O1 Li2 Li8 O111 125.6(3)
O3A Li2 Li8 O111 72.7(8)
N61 Li2 Li8 O111 -118.6(2)
O1 Li2 Li8 C21 -25.53(13)
O3A Li2 Li8 C21 -78.5(8)
O111 Li2 Li8 C21 -151.2(2)
N61 Li2 Li8 C21 90.28(19)
O1 Li8 O9A C10A 97.2(5)
N61 Li8 O9A C10A -145.6(5)
O111 Li8 O9A C10A -11.7(6)
Li2 Li8 O9A C10A 62.6(14)
C21 Li8 O9A C10A 125.9(4)
O1 Li8 O9A C13A -71.0(5)
N61 Li8 O9A C13A 46.2(6)
O111 Li8 O9A C13A 180.0(4)
Li2 Li8 O9A C13A -105.6(12)
C21 Li8 O9A C13A -42.3(4)
C13A O9A C10A C11A -26.3(7)
Li8 O9A C10A C11A 164.4(6)
O9A C10A C11A C12A 38.0(8)
C10A C11A C12A C13A -37.0(9)
C10A O9A C13A C12A 0.8(6)
Li8 O9A C13A C12A 171.4(4)
C11A C12A C13A O9A 23.0(8)
Li2 O1 C21 C22 158.8(3)
Li8 O1 C21 C22 -123.2(3)
Li2 O1 C21 C34 -22.7(5)
Li8 O1 C21 C34 55.3(3)
Li2 O1 C21 Li8 -78.0(3)
O9A Li8 C21 O1 -127.1(3)
N61 Li8 C21 O1 99.1(3)
O111 Li8 C21 O1 9.7(2)
Li2 Li8 C21 O1 38.1(2)
O9A Li8 C21 C22 -30.2(4)
O1 Li8 C21 C22 96.9(4)
N61 Li8 C21 C22 -164.0(3)
O111 Li8 C21 C22 106.6(4)
Li2 Li8 C21 C22 134.9(3)
O9A Li8 C21 C34 97.5(3)
O1 Li8 C21 C34 -135.4(3)
N61 Li8 C21 C34 -36.3(2)
O111 Li8 C21 C34 -125.7(3)
Li2 Li8 C21 C34 -97.4(2)
O1 C21 C22 C27 173.7(3)
C34 C21 C22 C27 -4.9(4)
Li8 C21 C22 C27 111.1(3)
O1 C21 C22 C23 -4.6(4)
C34 C21 C22 C23 176.8(3)
Li8 C21 C22 C23 -67.2(4)
C27 C22 C23 C24 6.9(4)
C21 C22 C23 C24 -174.8(3)
C27 C22 C23 C26 126.8(3)
C21 C22 C23 C26 -55.0(4)
C27 C22 C23 C25 -111.6(3)
C21 C22 C23 C25 66.6(4)
C21 C22 C27 C28 0.6(4)
C23 C22 C27 C28 178.8(3)
C22 C27 C28 C33 2.6(4)
C22 C27 C28 C29 -177.3(3)
C33 C28 C29 C30A 11.3(6)
C27 C28 C29 C30A -168.9(5)
C33 C28 C29 C31B -76.5(5)
C27 C28 C29 C31B 103.4(4)
C33 C28 C29 C32A 141.1(4)
C27 C28 C29 C32A -39.1(5)
C33 C28 C29 C32B 165.9(4)
C27 C28 C29 C32B -14.3(5)
C33 C28 C29 C31A -111.9(4)
C27 C28 C29 C31A 68.0(5)
C33 C28 C29 C30B 42.7(5)
C27 C28 C29 C30B -137.5(4)
C27 C28 C33 C34 -1.3(4)
C29 C28 C33 C34 178.5(3)
C28 C33 C34 C21 -3.0(4)
C28 C33 C34 C41 178.3(3)
O1 C21 C34 C33 -172.5(3)
C22 C21 C34 C33 6.0(4)
Li8 C21 C34 C33 -132.9(3)
O1 C21 C34 C41 6.1(4)
C22 C21 C34 C41 -175.3(3)
Li8 C21 C34 C41 45.7(3)
C33 C34 C41 N42 -30.2(4)
C21 C34 C41 N42 151.2(3)
C33 C34 C41 N61 145.0(3)
C21 C34 C41 N61 -33.6(4)
N61 C41 N42 C43 172.3(3)
C34 C41 N42 C43 -12.6(5)
C41 N42 C43 C51 -60.1(4)
C41 N42 C43 C44 127.2(3)
N42 C43 C44 C48 174.4(3)
C51 C43 C44 C48 1.3(5)
N42 C43 C44 C45 -6.8(4)
C51 C43 C44 C45 -179.9(3)
C48 C44 C45 C46 87.3(4)
C43 C44 C45 C46 -91.5(4)
C48 C44 C45 C47 -35.2(5)
C43 C44 C45 C47 146.0(4)
C43 C44 C48 C49 0.3(5)
C45 C44 C48 C49 -178.5(3)
C44 C48 C49 C50 -1.3(6)
C48 C49 C50 C51 0.6(6)
C49 C50 C51 C43 0.9(5)
C49 C50 C51 C52 -177.5(3)
N42 C43 C51 C50 -174.5(3)
C44 C43 C51 C50 -1.9(5)
N42 C43 C51 C52 3.9(5)
C44 C43 C51 C52 176.5(3)
C50 C51 C52 C54 -64.5(4)
C43 C51 C52 C54 117.1(3)
C50 C51 C52 C53 59.2(4)
C43 C51 C52 C53 -119.1(4)
N42 C41 N61 C62 5.4(4)
C34 C41 N61 C62 -170.1(2)
N42 C41 N61 Li8 165.1(3)
C34 C41 N61 Li8 -10.4(3)
N42 C41 N61 Li2 -123.5(3)
C34 C41 N61 Li2 61.1(3)
O9A Li8 N61 C41 -69.3(5)
O1 Li8 N61 C41 58.7(3)
O111 Li8 N61 C41 149.1(2)
Li2 Li8 N61 C41 102.1(3)
C21 Li8 N61 C41 26.9(3)
O9A Li8 N61 C62 88.1(5)
O1 Li8 N61 C62 -143.9(3)
O111 Li8 N61 C62 -53.5(4)
Li2 Li8 N61 C62 -100.5(3)
C21 Li8 N61 C62 -175.7(3)
O9A Li8 N61 Li2 -171.4(5)
O1 Li8 N61 Li2 -43.4(2)
O111 Li8 N61 Li2 47.0(2)
C21 Li8 N61 Li2 -75.2(2)
O1 Li2 N61 C41 -58.2(3)
O3A Li2 N61 C41 65.8(7)
O111 Li2 N61 C41 -152.2(2)
Li8 Li2 N61 C41 -105.1(3)
O1 Li2 N61 C62 169.4(2)
O3A Li2 N61 C62 -66.6(7)
O111 Li2 N61 C62 75.4(3)
Li8 Li2 N61 C62 122.5(3)
O1 Li2 N61 Li8 46.9(2)
O3A Li2 N61 Li8 170.9(7)
O111 Li2 N61 Li8 -47.1(2)
C41 N61 C62 C63 -80.1(4)
Li8 N61 C62 C63 124.0(3)
Li2 N61 C62 C63 47.2(4)
C41 N61 C62 C70 107.6(3)
Li8 N61 C62 C70 -48.3(4)
Li2 N61 C62 C70 -125.0(3)
C70 C62 C63 C67 1.7(4)
N61 C62 C63 C67 -170.5(3)
C70 C62 C63 C64 -179.1(3)
N61 C62 C63 C64 8.7(5)
C67 C63 C64 C66 -69.1(4)
C62 C63 C64 C66 111.8(3)
C67 C63 C64 C65 55.2(4)
C62 C63 C64 C65 -124.0(3)
C62 C63 C67 C68 -0.5(5)
C64 C63 C67 C68 -179.7(3)
C63 C67 C68 C69 -0.6(5)
C67 C68 C69 C70 0.4(6)
C68 C69 C70 C62 0.8(5)
C68 C69 C70 C71A -178.8(4)
C63 C62 C70 C69 -1.9(5)
N61 C62 C70 C69 170.6(3)
C63 C62 C70 C71A 177.8(3)
N61 C62 C70 C71A -9.7(5)
C69 C70 C71A C73A -62.4(7)
C62 C70 C71A C73A 117.9(6)
C69 C70 C71A C72A 63.5(5)
C62 C70 C71A C72A -116.2(4)
C105 O101 C102 C103 -34.5(7)
O101 C102 C103 C104 16.7(8)
C102 C103 C104 C105 6.1(7)
C102 O101 C105 C104 37.1(7)
C103 C104 C105 O101 -26.2(7)
O1 Li2 O111 C112 -157.7(7)
O3A Li2 O111 C112 88.5(7)
N61 Li2 O111 C112 -71.8(7)
Li8 Li2 O111 C112 -116.5(7)
O1 Li2 O111 C114 62.6(4)
O3A Li2 O111 C114 -51.2(4)
N61 Li2 O111 C114 148.5(3)
Li8 Li2 O111 C114 103.8(3)
O1 Li2 O111 Li8 -41.2(2)
O3A Li2 O111 Li8 -155.0(4)
N61 Li2 O111 Li8 44.7(2)
O9A Li8 O111 C112 -74.2(6)
O1 Li8 O111 C112 162.7(5)
N61 Li8 O111 C112 74.7(5)
Li2 Li8 O111 C112 124.4(5)
C21 Li8 O111 C112 157.5(5)
O9A Li8 O111 C114 49.3(4)
O1 Li8 O111 C114 -73.8(3)
N61 Li8 O111 C114 -161.8(3)
Li2 Li8 O111 C114 -112.2(3)
C21 Li8 O111 C114 -79.0(4)
O9A Li8 O111 Li2 161.4(4)
O1 Li8 O111 Li2 38.3(2)
N61 Li8 O111 Li2 -49.7(2)
C21 Li8 O111 Li2 33.2(3)
C114 O111 C112 C113 -2.2(16)
Li2 O111 C112 C113 -146.4(12)
Li8 O111 C112 C113 125.5(14)
C114 O111 C112 C115 -7.2(6)
Li2 O111 C112 C115 -151.4(5)
Li8 O111 C112 C115 120.5(5)
O111 C112 C113 C115 -6.7(17)
C112 O111 C114 C115 8.9(7)
Li2 O111 C114 C115 158.6(5)
Li8 O111 C114 C115 -126.3(5)
C112 C113 C115 C114 11.7(12)
O111 C114 C115 C113 -13.3(9)
O111 C114 C115 C112 -6.4(5)
O111 C112 C115 C113 175.0(13)
C113 C112 C115 C114 -168.5(12)
O111 C112 C115 C114 6.4(5)
